data_7716356
loop_
_publ_author_name
'Sarkar, Abani'
'Behera, Kanhu Charan'
'Ravikanth, Mangalampalli'

_publ_section_title
;
 Synthesis and studies of covalently linked
 (BODIPY)<sub>2</sub>-3-pyrrolyl BODIPY triads.
;
_journal_issue 27
_journal_name_full 'Dalton transactions (Cambridge, England : 2003)'
_journal_page_first 11543
_journal_page_last 11555
_journal_paper_doi 10.1039/d4dt01356e
_journal_volume 53
_journal_year 2024
_chemical_formula_moiety 'C21 H14 B F2 N3 O2'
_chemical_formula_sum 'C21 H14 B F2 N3 O2'
_chemical_formula_weight 389.16
_space_group_crystal_system triclinic
_space_group_IT_number 2
_space_group_name_Hall '-P 1'
_space_group_name_H-M_alt 'P -1'
_symmetry_Int_Tables_number 2
_audit_creation_date 2024-04-20
_audit_creation_method
;
Olex2 1.5
(compiled 2023.03.06 svn.rbb2c1857 for OlexSys, GUI svn.r6748)
;
_audit_update_record
;
2024-04-20 deposited with the CCDC.	2024-06-12 downloaded from the CCDC.
;
_cell_angle_alpha 87.523(9)
_cell_angle_beta 85.753(10)
_cell_angle_gamma 77.440(8)
_cell_formula_units_Z 2
_cell_length_a 7.786(3)
_cell_length_b 10.093(3)
_cell_length_c 11.219(4)
_cell_measurement_reflns_used 3027
_cell_measurement_temperature 150.00
_cell_measurement_theta_max 25.000
_cell_measurement_theta_min 2.07
_cell_volume 857.8(5)
_computing_molecular_graphics 'Olex2 1.5 (Dolomanov et al., 2009)'
_computing_publication_material 'Olex2 1.5 (Dolomanov et al., 2009)'
_computing_structure_refinement 'olex2.refine 1.5 (Bourhis et al., 2015)'
_computing_structure_solution 'olex2.solve 1.5 (Bourhis et al., 2015)'
_diffrn_ambient_temperature 150.00
_diffrn_measured_fraction_theta_full 0.9970
_diffrn_measured_fraction_theta_max 0.9970
_diffrn_measurement_device_type 'Bruker APEX-II CCD'
_diffrn_measurement_method '\f and \w scans'
_diffrn_radiation_type 'Mo K\a'
_diffrn_radiation_wavelength 0.71073
_diffrn_reflns_av_R_equivalents 0.0931
_diffrn_reflns_av_unetI/netI 0.1001
_diffrn_reflns_Laue_measured_fraction_full 0.9970
_diffrn_reflns_Laue_measured_fraction_max 0.9970
_diffrn_reflns_limit_h_max 9
_diffrn_reflns_limit_h_min -9
_diffrn_reflns_limit_k_max 12
_diffrn_reflns_limit_k_min -12
_diffrn_reflns_limit_l_max 14
_diffrn_reflns_limit_l_min -14
_diffrn_reflns_number 11611
_diffrn_reflns_point_group_measured_fraction_full 0.9970
_diffrn_reflns_point_group_measured_fraction_max 0.9970
_diffrn_reflns_theta_full 24.9991
_diffrn_reflns_theta_max 25.00
_diffrn_reflns_theta_min 2.07
_exptl_absorpt_coefficient_mu 0.113
_exptl_absorpt_correction_T_max 0.978
_exptl_absorpt_correction_T_min 0.973
_exptl_absorpt_correction_type multi-scan
_exptl_crystal_colour green
_exptl_crystal_colour_primary green
_exptl_crystal_density_diffrn 1.507
_exptl_crystal_description block
_exptl_crystal_F_000 400.305
_exptl_crystal_size_max 0.4
_exptl_crystal_size_mid 0.2
_exptl_crystal_size_min 0.2
_refine_diff_density_max 0.3830
_refine_diff_density_min -0.4255
_refine_diff_density_rms 0.1005
_refine_ls_d_res_high 0.8409
_refine_ls_d_res_low 9.8479
_refine_ls_goodness_of_fit_ref 1.0779
_refine_ls_hydrogen_treatment constr
_refine_ls_matrix_type full
_refine_ls_number_constraints 28
_refine_ls_number_parameters 262
_refine_ls_number_reflns 3016
_refine_ls_number_restraints 0
_refine_ls_restrained_S_all 1.0779
_refine_ls_R_factor_all 0.0972
_refine_ls_R_factor_gt 0.0647
_refine_ls_shift/su_max 0.0003
_refine_ls_shift/su_mean 0.0001
_refine_ls_structure_factor_coef Fsqd
_refine_ls_weighting_details 'w=1/[\s^2^(Fo^2^)+(0.0920P)^2^+0.0713P] where P=(Fo^2^+2Fc^2^)/3'
_refine_ls_weighting_scheme calc
_refine_ls_wR_factor_gt 0.1619
_refine_ls_wR_factor_ref 0.1840
_reflns_Friedel_coverage 0.0
_reflns_limit_h_max 9
_reflns_limit_h_min -9
_reflns_limit_k_max 11
_reflns_limit_k_min -11
_reflns_limit_l_max 13
_reflns_limit_l_min 0
_reflns_number_gt 2117
_reflns_number_total 3016
_reflns_threshold_expression I>=2u(I)
_cod_data_source_file d4dt01356e2.cif
_cod_data_source_block 9
_cod_depositor_comments 'Adding full bibliography for 7716356--7716359.cif.'
_cod_database_code 7716356
_olex2_refinement_description
;
1.a Aromatic/amide H refined with riding coordinates:
 N3(H3), C7(H7), C6(H6), C14(H14), C12(H12), C11(H11), C4(H4), C10(H10),
 C3(H3a), C15(H15), C1(H1), C18(H18), C19(H19), C21(H21)
;
_olex2_submission_special_instructions 'No special instructions were received'

loop_
_space_group_symop_id
_space_group_symop_operation_xyz
1 x,y,z
2 -x,-y,-z

loop_
_atom_site_label
_atom_site_type_symbol
_atom_site_fract_x
_atom_site_fract_y
_atom_site_fract_z
_atom_site_U_iso_or_equiv
_atom_site_adp_type
_atom_site_occupancy
_atom_site_refinement_flags_posn
F1 F 0.7982(2) 0.75383(16) 0.52020(18) 0.0377(5) Uani 1.000000 .
F2 F 0.7338(2) 0.61928(17) 0.38395(17) 0.0361(5) Uani 1.000000 .
N1 N 0.6760(3) 0.5620(2) 0.5909(2) 0.0275(6) Uani 1.000000 .
O1 O -0.3360(3) 0.6855(2) 1.0234(2) 0.0482(7) Uani 1.000000 .
N2 N 0.4899(3) 0.7638(2) 0.4957(2) 0.0265(6) Uani 1.000000 .
N3 N 0.6855(3) 0.9028(2) 0.2907(2) 0.0324(7) Uani 1.000000 .
H3 H 0.7669(3) 0.8527(2) 0.3336(2) 0.0389(8) Uiso 1.000000 R
O2 O 1.0262(3) 0.9331(3) 0.1874(3) 0.0624(9) Uani 1.000000 .
C13 C 0.3593(4) 0.7541(3) 0.5872(3) 0.0266(7) Uani 1.000000 .
C9 C 0.5411(4) 0.5578(3) 0.6793(3) 0.0268(7) Uani 1.000000 .
C8 C 0.3824(4) 0.6557(3) 0.6778(3) 0.0272(7) Uani 1.000000 .
C7 C 0.1341(4) 0.6590(3) 0.9796(3) 0.0323(8) Uani 1.000000 .
H7 H 0.1573(4) 0.6580(3) 1.0616(3) 0.0388(9) Uiso 1.000000 R
C6 C 0.2713(4) 0.6531(3) 0.8927(3) 0.0305(8) Uani 1.000000 .
H6 H 0.3877(4) 0.6484(3) 0.9153(3) 0.0366(9) Uiso 1.000000 R
C14 C 0.2087(4) 0.8572(3) 0.5631(3) 0.0327(8) Uani 1.000000 .
H14 H 0.1002(4) 0.8759(3) 0.6102(3) 0.0393(9) Uiso 1.000000 R
C12 C 0.8014(4) 0.4480(3) 0.6063(3) 0.0316(8) Uani 1.000000 .
H12 H 0.9085(4) 0.4244(3) 0.5581(3) 0.0379(9) Uiso 1.000000 R
C2 C -0.0372(4) 0.6661(3) 0.9482(3) 0.0309(8) Uani 1.000000 .
C16 C 0.4227(4) 0.8681(3) 0.4202(3) 0.0296(8) Uani 1.000000 .
C11 C 0.7520(4) 0.3701(3) 0.7023(3) 0.0316(8) Uani 1.000000 .
H11 H 0.8182(4) 0.2857(3) 0.7307(3) 0.0379(9) Uiso 1.000000 R
C5 C 0.2386(4) 0.6543(3) 0.7723(3) 0.0292(7) Uani 1.000000 .
C4 C 0.0666(4) 0.6578(3) 0.7411(3) 0.0317(8) Uani 1.000000 .
H4 H 0.0437(4) 0.6561(3) 0.6593(3) 0.0380(9) Uiso 1.000000 R
C10 C 0.5904(4) 0.4369(3) 0.7489(3) 0.0293(7) Uani 1.000000 .
H10 H 0.5239(4) 0.4076(3) 0.8155(3) 0.0352(9) Uiso 1.000000 R
C3 C -0.0703(4) 0.6639(3) 0.8281(3) 0.0325(8) Uani 1.000000 .
H3a H -0.1864(4) 0.6665(3) 0.8060(3) 0.0390(9) Uiso 1.000000 R
C20 C 0.7177(5) 0.9765(3) 0.1880(3) 0.0359(8) Uani 1.000000 .
C15 C 0.2483(4) 0.9246(3) 0.4599(3) 0.0336(8) Uani 1.000000 .
H15 H 0.1710(4) 0.9971(3) 0.4216(3) 0.0403(10) Uiso 1.000000 R
C17 C 0.5095(4) 0.9196(3) 0.3150(3) 0.0322(8) Uani 1.000000 .
C1 C -0.1816(5) 0.6713(3) 1.0433(3) 0.0380(9) Uani 1.000000 .
H1 H -0.1516(5) 0.6631(3) 1.1242(3) 0.0457(10) Uiso 1.000000 R
C18 C 0.4269(5) 1.0040(3) 0.2263(4) 0.0454(10) Uani 1.000000 .
H18 H 0.3032(5) 1.0329(3) 0.2207(4) 0.0545(12) Uiso 1.000000 R
C19 C 0.5556(5) 1.0391(3) 0.1471(3) 0.0416(9) Uani 1.000000 .
H19 H 0.5363(5) 1.0958(3) 0.0775(3) 0.0500(11) Uiso 1.000000 R
C21 C 0.8888(5) 0.9864(3) 0.1432(4) 0.0449(10) Uani 1.000000 .
H21 H 0.8977(5) 1.0396(3) 0.0720(4) 0.0539(11) Uiso 1.000000 R
B1 B 0.6800(4) 0.6748(3) 0.4943(3) 0.0271(8) Uani 1.000000 .

loop_
_atom_site_aniso_label
_atom_site_aniso_U_11
_atom_site_aniso_U_22
_atom_site_aniso_U_33
_atom_site_aniso_U_12
_atom_site_aniso_U_13
_atom_site_aniso_U_23
F1 0.0287(10) 0.0313(10) 0.0546(13) -0.0092(8) -0.0079(9) 0.0040(9)
F2 0.0324(11) 0.0345(10) 0.0376(12) -0.0014(8) 0.0062(8) -0.0034(8)
N1 0.0201(13) 0.0251(13) 0.0350(16) -0.0007(11) 0.0015(12) -0.0024(11)
O1 0.0346(15) 0.0437(14) 0.0628(19) -0.0065(12) 0.0128(13) 0.0012(12)
N2 0.0223(14) 0.0235(13) 0.0333(16) -0.0042(11) -0.0003(12) -0.0035(11)
N3 0.0307(15) 0.0275(14) 0.0377(17) -0.0031(12) -0.0053(13) 0.0037(12)
O2 0.0400(17) 0.0552(17) 0.084(2) -0.0018(14) 0.0101(16) 0.0192(16)
C13 0.0212(16) 0.0255(16) 0.0320(19) -0.0028(13) 0.0005(14) -0.0041(13)
C9 0.0203(16) 0.0262(16) 0.0343(19) -0.0052(13) -0.0021(14) -0.0029(13)
C8 0.0212(16) 0.0262(15) 0.036(2) -0.0078(13) -0.0029(14) -0.0054(13)
C7 0.0350(19) 0.0279(16) 0.034(2) -0.0049(14) -0.0036(15) -0.0021(14)
C6 0.0264(17) 0.0268(16) 0.037(2) -0.0043(13) -0.0000(15) -0.0014(14)
C14 0.0220(17) 0.0293(17) 0.044(2) 0.0001(14) 0.0009(15) -0.0028(15)
C12 0.0228(17) 0.0289(17) 0.041(2) -0.0010(14) -0.0016(15) -0.0052(14)
C2 0.0315(18) 0.0231(16) 0.037(2) -0.0055(14) 0.0026(15) -0.0018(14)
C16 0.0290(17) 0.0208(15) 0.038(2) -0.0031(13) -0.0048(15) -0.0001(13)
C11 0.0271(18) 0.0252(16) 0.041(2) -0.0018(14) -0.0068(15) 0.0001(14)
C5 0.0264(17) 0.0246(15) 0.036(2) -0.0045(13) -0.0017(15) 0.0001(13)
C4 0.0269(17) 0.0321(17) 0.036(2) -0.0073(14) 0.0002(15) -0.0051(14)
C10 0.0273(17) 0.0317(17) 0.0306(19) -0.0101(14) -0.0021(14) -0.0012(13)
C3 0.0244(17) 0.0286(17) 0.044(2) -0.0042(14) -0.0010(15) -0.0035(14)
C20 0.044(2) 0.0284(17) 0.035(2) -0.0079(15) -0.0026(16) 0.0017(14)
C15 0.0278(18) 0.0261(16) 0.044(2) -0.0009(14) -0.0047(16) 0.0045(14)
C17 0.0282(18) 0.0282(16) 0.041(2) -0.0077(14) -0.0040(16) 0.0000(14)
C1 0.038(2) 0.0287(17) 0.045(2) -0.0051(15) 0.0070(17) -0.0011(15)
C18 0.037(2) 0.043(2) 0.056(3) -0.0086(17) -0.0111(19) 0.0170(18)
C19 0.049(2) 0.0357(19) 0.040(2) -0.0099(17) -0.0091(18) 0.0101(16)
C21 0.045(2) 0.0325(19) 0.051(3) -0.0017(17) 0.0115(19) 0.0030(17)
B1 0.0207(18) 0.0225(17) 0.037(2) -0.0033(14) 0.0002(16) -0.0018(15)

loop_
_atom_type_symbol
_atom_type_scat_dispersion_real
_atom_type_scat_dispersion_imag
_atom_type_scat_Cromer_Mann_a1
_atom_type_scat_Cromer_Mann_a2
_atom_type_scat_Cromer_Mann_a3
_atom_type_scat_Cromer_Mann_a4
_atom_type_scat_Cromer_Mann_b1
_atom_type_scat_Cromer_Mann_b2
_atom_type_scat_Cromer_Mann_b3
_atom_type_scat_Cromer_Mann_b4
_atom_type_scat_Cromer_Mann_c
_atom_type_scat_source
_atom_type_scat_dispersion_source
B 0.00141 0.00067 2.05450 1.33260 1.09790 0.70680 23.21850 1.02100 60.34980 0.14030 -0.19320 'International Tables Volume C Table 6.1.1.4 (pp. 500-502)' 'Henke, Gullikson and Davis, At. Data and Nucl. Data Tables, 1993, 54, 2'
C 0.00347 0.00161 2.31000 1.02000 1.58860 0.86500 20.84390 10.20750 0.56870 51.65120 0.21560 'International Tables Volume C Table 6.1.1.4 (pp. 500-502)' 'Henke, Gullikson and Davis, At. Data and Nucl. Data Tables, 1993, 54, 2'
F 0.01794 0.01033 3.53920 2.64120 1.51700 1.02430 10.28250 4.29440 0.26150 26.14760 0.27760 'International Tables Volume C Table 6.1.1.4 (pp. 500-502)' 'Henke, Gullikson and Davis, At. Data and Nucl. Data Tables, 1993, 54, 2'
H 0.00000 0.00000 0.49300 0.32291 0.14019 0.04081 10.51090 26.12570 3.14236 57.79970 0.00304 'International Tables Volume C Table 6.1.1.4 (pp. 500-502)' 'Henke, Gullikson and Davis, At. Data and Nucl. Data Tables, 1993, 54, 2'
N 0.00653 0.00323 12.21260 3.13220 2.01250 1.16630 0.00570 9.89330 28.99750 0.58260 -11.52900 'International Tables Volume C Table 6.1.1.4 (pp. 500-502)' 'Henke, Gullikson and Davis, At. Data and Nucl. Data Tables, 1993, 54, 2'
O 0.01158 0.00611 3.04850 2.28680 1.54630 0.86700 13.27710 5.70110 0.32390 32.90890 0.25080 'International Tables Volume C Table 6.1.1.4 (pp. 500-502)' 'Henke, Gullikson and Davis, At. Data and Nucl. Data Tables, 1993, 54, 2'

loop_
_geom_angle_atom_site_label_1
_geom_angle_atom_site_label_2
_geom_angle_atom_site_label_3
_geom_angle
_geom_angle_site_symmetry_1
_geom_angle_site_symmetry_3
_geom_angle_publ_flag
C12 N1 C9 106.7(3) . . ?
B1 N1 C9 126.5(2) . . ?
B1 N1 C12 126.8(3) . . ?
C16 N2 C13 107.9(2) . . ?
B1 N2 C13 123.0(3) . . ?
B1 N2 C16 128.9(3) . . ?
C20 N3 H3 125.30(18) . . ?
C17 N3 H3 125.30(18) . . ?
C17 N3 C20 109.4(3) . . ?
C8 C13 N2 123.1(3) . . ?
C14 C13 N2 107.0(3) . . ?
C14 C13 C8 129.8(3) . . ?
C8 C9 N1 119.9(3) . . ?
C10 C9 N1 108.0(3) . . ?
C10 C9 C8 131.6(3) . . ?
C9 C8 C13 119.7(3) . . ?
C5 C8 C13 119.6(3) . . ?
C5 C8 C9 120.7(3) . . ?
C6 C7 H7 119.6(2) . . ?
C2 C7 H7 119.6(2) . . ?
C2 C7 C6 120.8(3) . . ?
H6 C6 C7 120.0(2) . . ?
C5 C6 C7 120.0(3) . . ?
C5 C6 H6 119.99(18) . . ?
H14 C14 C13 126.16(18) . . ?
C15 C14 C13 107.7(3) . . ?
C15 C14 H14 126.16(19) . . ?
H12 C12 N1 124.74(17) . . ?
C11 C12 N1 110.5(3) . . ?
C11 C12 H12 124.74(18) . . ?
C3 C2 C7 119.6(3) . . ?
C1 C2 C7 119.6(3) . . ?
C1 C2 C3 120.8(3) . . ?
C15 C16 N2 109.2(3) . . ?
C17 C16 N2 128.2(3) . . ?
C17 C16 C15 122.6(3) . . ?
H11 C11 C12 126.18(18) . . ?
C10 C11 C12 107.6(3) . . ?
C10 C11 H11 126.18(19) . . ?
C6 C5 C8 120.7(3) . . ?
C4 C5 C8 120.2(3) . . ?
C4 C5 C6 119.1(3) . . ?
H4 C4 C5 119.61(19) . . ?
C3 C4 C5 120.8(3) . . ?
C3 C4 H4 119.6(2) . . ?
C11 C10 C9 107.1(3) . . ?
H10 C10 C9 126.45(17) . . ?
H10 C10 C11 126.45(19) . . ?
C4 C3 C2 119.8(3) . . ?
H3a C3 C2 120.11(18) . . ?
H3a C3 C4 120.1(2) . . ?
C19 C20 N3 107.2(3) . . ?
C21 C20 N3 123.1(3) . . ?
C21 C20 C19 129.6(3) . . ?
C16 C15 C14 108.2(3) . . ?
H15 C15 C14 125.91(19) . . ?
H15 C15 C16 125.91(19) . . ?
C16 C17 N3 126.2(3) . . ?
C18 C17 N3 107.7(3) . . ?
C18 C17 C16 125.9(3) . . ?
C2 C1 O1 123.7(4) . . ?
H1 C1 O1 118.1(2) . . ?
H1 C1 C2 118.1(2) . . ?
H18 C18 C17 125.9(2) . . ?
C19 C18 C17 108.2(3) . . ?
C19 C18 H18 125.9(2) . . ?
C18 C19 C20 107.5(3) . . ?
H19 C19 C20 126.3(2) . . ?
H19 C19 C18 126.3(2) . . ?
C20 C21 O2 126.1(4) . . ?
H21 C21 O2 117.0(2) . . ?
H21 C21 C20 117.0(2) . . ?
F2 B1 F1 107.7(3) . . ?
N1 B1 F1 110.7(3) . . ?
N1 B1 F2 110.6(2) . . ?
N2 B1 F1 109.8(2) . . ?
N2 B1 F2 111.7(3) . . ?
N2 B1 N1 106.4(2) . . ?

loop_
_geom_bond_atom_site_label_1
_geom_bond_atom_site_label_2
_geom_bond_distance
_geom_bond_site_symmetry_2
_geom_bond_publ_flag
F1 B1 1.395(4) . ?
F2 B1 1.380(4) . ?
N1 C9 1.396(4) . ?
N1 C12 1.352(4) . ?
N1 B1 1.541(4) . ?
O1 C1 1.216(4) . ?
N2 C13 1.406(4) . ?
N2 C16 1.359(4) . ?
N2 B1 1.555(4) . ?
N3 H3 0.8800 . ?
N3 C20 1.381(4) . ?
N3 C17 1.353(4) . ?
O2 C21 1.218(4) . ?
C13 C8 1.384(4) . ?
C13 C14 1.422(4) . ?
C9 C8 1.405(4) . ?
C9 C10 1.416(4) . ?
C8 C5 1.486(4) . ?
C7 H7 0.9500 . ?
C7 C6 1.385(4) . ?
C7 C2 1.390(4) . ?
C6 H6 0.9500 . ?
C6 C5 1.392(5) . ?
C14 H14 0.9500 . ?
C14 C15 1.367(5) . ?
C12 H12 0.9500 . ?
C12 C11 1.387(4) . ?
C2 C3 1.392(5) . ?
C2 C1 1.485(4) . ?
C16 C15 1.401(4) . ?
C16 C17 1.450(4) . ?
C11 H11 0.9500 . ?
C11 C10 1.369(4) . ?
C5 C4 1.401(4) . ?
C4 H4 0.9500 . ?
C4 C3 1.384(4) . ?
C10 H10 0.9500 . ?
C3 H3a 0.9500 . ?
C20 C19 1.384(5) . ?
C20 C21 1.412(5) . ?
C15 H15 0.9500 . ?
C17 C18 1.382(5) . ?
C1 H1 0.9500 . ?
C18 H18 0.9500 . ?
C18 C19 1.383(5) . ?
C19 H19 0.9500 . ?
C21 H21 0.9500 . ?

loop_
_geom_torsion_atom_site_label_1
_geom_torsion_atom_site_label_2
_geom_torsion_atom_site_label_3
_geom_torsion_atom_site_label_4
_geom_torsion
_geom_torsion_site_symmetry_1
_geom_torsion_site_symmetry_2
_geom_torsion_site_symmetry_3
_geom_torsion_site_symmetry_4
_geom_torsion_publ_flag
F1 B1 N1 C9 106.5(3) . . . . ?
F1 B1 N1 C12 -73.9(3) . . . . ?
F1 B1 N2 C13 -107.6(3) . . . . ?
F1 B1 N2 C16 66.6(3) . . . . ?
F2 B1 N1 C9 -134.3(2) . . . . ?
F2 B1 N1 C12 45.4(3) . . . . ?
F2 B1 N2 C13 133.0(2) . . . . ?
F2 B1 N2 C16 -52.8(3) . . . . ?
N1 C9 C8 C13 1.3(3) . . . . ?
N1 C9 C8 C5 -178.9(2) . . . . ?
N1 C9 C10 C11 -0.2(3) . . . . ?
N1 C12 C11 C10 0.1(3) . . . . ?
N1 B1 N2 C13 12.3(3) . . . . ?
N1 B1 N2 C16 -173.5(2) . . . . ?
O1 C1 C2 C7 175.6(3) . . . . ?
O1 C1 C2 C3 -6.5(4) . . . . ?
N2 C13 C8 C9 -1.4(3) . . . . ?
N2 C13 C8 C5 178.9(3) . . . . ?
N2 C13 C14 C15 0.7(3) . . . . ?
N2 C16 C15 C14 1.8(3) . . . . ?
N2 C16 C17 N3 -21.2(4) . . . . ?
N2 C16 C17 C18 164.4(3) . . . . ?
N3 C20 C19 C18 0.7(3) . . . . ?
N3 C20 C21 O2 0.0(4) . . . . ?
N3 C17 C16 C15 157.9(3) . . . . ?
N3 C17 C18 C19 -0.2(3) . . . . ?
O2 C21 C20 C19 176.2(4) . . . . ?
C13 C8 C9 C10 -169.6(3) . . . . ?
C13 C8 C5 C6 -127.0(3) . . . . ?
C13 C8 C5 C4 51.2(3) . . . . ?
C13 C14 C15 C16 -1.5(3) . . . . ?
C9 C8 C5 C6 53.2(3) . . . . ?
C9 C8 C5 C4 -128.6(3) . . . . ?
C9 C10 C11 C12 0.1(3) . . . . ?
C8 C5 C6 C7 176.6(3) . . . . ?
C8 C5 C4 C3 -176.5(3) . . . . ?
C7 C6 C5 C4 -1.6(3) . . . . ?
C7 C2 C3 C4 -1.5(3) . . . . ?
C6 C5 C4 C3 1.7(3) . . . . ?
C14 C15 C16 C17 -177.5(2) . . . . ?
C2 C3 C4 C5 -0.2(3) . . . . ?
C16 C17 C18 C19 175.1(4) . . . . ?
C20 C19 C18 C17 -0.4(3) . . . . ?
